data_7050740
loop_
_publ_author_name
'Jia, Chunyang'
'Liu, Cai-Ming'
'Xu, Wei'
'Zhang, Deqing'
'Zhu, Daoben'
'Huaiming Hu'

_publ_section_title
;
Novel silver (I) complexes derived from tetrakis(methylthio)-
tetrathiafulvalene and bis(ethylenedithio)tetrathiafulvalene with 3D and 1D
structures
;
_journal_name_full 'New Journal of Chemistry'
_journal_year 2002
_chemical_formula_sum 'C5 H6 Ag N O3 S4'
_chemical_formula_weight 364.22
_space_group_IT_number 14
_symmetry_cell_setting monoclinic
_symmetry_space_group_name_Hall '-P 2ybc'
_symmetry_space_group_name_H-M 'P 1 21/c 1'
_cell_angle_alpha 90.00
_cell_angle_beta 92.93(3)
_cell_angle_gamma 90.00
_cell_formula_units_Z 4
_cell_length_a 14.240(3)
_cell_length_b 9.1260(18)
_cell_length_c 8.1013(16)
_cell_measurement_temperature 293(2)
_cell_volume 1051.5(4)
_diffrn_ambient_temperature 293(2)
_exptl_crystal_density_diffrn 2.301
_cod_depositor_comments
;
The following automatic conversions were performed:
'_symmetry_cell_setting' value 'Monoclinic' changed to 'monoclinic'
according to '/home/saulius/struct/CIF-dictionaries/cif_core.dic'
dictionary named 'cif_core.dic' version 2.4.1 from 2010-06-29.

Automatic conversion script
Id: cif_fix_enum 1527 2010-12-29 10:47:43Z saulius 
;
_cod_original_sg_symbol_H-M 'P 21/c'
_cod_database_code 7050740

loop_
_symmetry_equiv_pos_as_xyz
'x, y, z'
'-x, y+1/2, -z+1/2'
'-x, -y, -z'
'x, -y-1/2, z-1/2'

loop_
_atom_site_label
_atom_site_type_symbol
_atom_site_fract_x
_atom_site_fract_y
_atom_site_fract_z
_atom_site_U_iso_or_equiv
_atom_site_adp_type
_atom_site_occupancy
_atom_site_symmetry_multiplicity
_atom_site_calc_flag
_atom_site_refinement_flags
_atom_site_disorder_assembly
_atom_site_disorder_group
Ag1 Ag 0.121427(15) 0.48161(3) 0.39034(3) 0.04974(9) Uani 1 1 d . . .
S1 S 0.30354(5) 0.48149(7) 0.47451(8) 0.04208(16) Uani 1 1 d . . .
S2 S 0.18732(4) 0.65216(7) 0.15354(8) 0.04149(16) Uani 1 1 d . . .
S3 S 0.46895(5) 0.48327(8) 0.26221(9) 0.04654(17) Uani 1 1 d . . .
S4 S 0.36662(5) 0.62098(9) -0.02151(9) 0.04932(18) Uani 1 1 d . . .
C1 C 0.3348(2) 0.2908(3) 0.4968(4) 0.0598(8) Uani 1 1 d . . .
H1A H 0.4006 0.2827 0.5278 0.090 Uiso 1 1 calc R . .
H1B H 0.3218 0.2411 0.3937 0.090 Uiso 1 1 calc R . .
H1C H 0.2987 0.2471 0.5807 0.090 Uiso 1 1 calc R . .
C2 C 0.1338(2) 0.5658(4) -0.0289(4) 0.0549(7) Uani 1 1 d . . .
H2A H 0.1521 0.6172 -0.1255 0.082 Uiso 1 1 calc R . .
H2B H 0.0666 0.5687 -0.0239 0.082 Uiso 1 1 calc R . .
H2C H 0.1543 0.4658 -0.0340 0.082 Uiso 1 1 calc R . .
C3 C 0.30230(16) 0.5858(3) 0.1534(3) 0.0349(5) Uani 1 1 d . . .
C4 C 0.34940(17) 0.5210(3) 0.2835(3) 0.0358(5) Uani 1 1 d . . .
C5 C 0.46624(18) 0.5214(3) 0.0488(3) 0.0391(6) Uani 1 1 d . . .
N1 N 0.07084(16) 0.1924(2) 0.2102(3) 0.0419(5) Uani 1 1 d . . .
O1 O 0.14946(16) 0.2396(3) 0.1840(3) 0.0720(7) Uani 1 1 d . . .
O2 O 0.02102(15) 0.2570(2) 0.3067(3) 0.0620(6) Uani 1 1 d . . .
O3 O 0.04211(13) 0.0772(2) 0.1405(2) 0.0504(5) Uani 1 1 d . . .

loop_
_atom_site_aniso_label
_atom_site_aniso_U_11
_atom_site_aniso_U_22
_atom_site_aniso_U_33
_atom_site_aniso_U_23
_atom_site_aniso_U_13
_atom_site_aniso_U_12
Ag1 0.04059(13) 0.05217(16) 0.05743(15) 0.00319(10) 0.01192(10) -0.00172(9)
S1 0.0431(4) 0.0438(4) 0.0395(3) -0.0016(3) 0.0042(3) 0.0022(3)
S2 0.0343(3) 0.0364(4) 0.0538(4) -0.0009(3) 0.0030(3) 0.0046(2)
S3 0.0312(3) 0.0573(5) 0.0510(4) 0.0059(3) 0.0010(3) 0.0020(3)
S4 0.0423(4) 0.0525(4) 0.0541(4) 0.0166(3) 0.0115(3) 0.0092(3)
C1 0.0615(19) 0.0517(19) 0.0670(19) 0.0198(16) 0.0131(15) 0.0143(14)
C2 0.0464(17) 0.069(2) 0.0483(16) 0.0041(15) -0.0072(13) -0.0048(14)
C3 0.0310(11) 0.0294(13) 0.0447(13) -0.0020(10) 0.0043(10) -0.0007(9)
C4 0.0309(12) 0.0318(13) 0.0449(13) -0.0059(10) 0.0026(10) -0.0023(9)
C5 0.0340(12) 0.0333(13) 0.0503(14) 0.0056(11) 0.0054(11) -0.0031(10)
N1 0.0448(13) 0.0380(13) 0.0421(11) 0.0029(10) -0.0034(10) -0.0035(10)
O1 0.0558(13) 0.0706(16) 0.0909(16) -0.0133(13) 0.0154(12) -0.0274(11)
O2 0.0561(13) 0.0544(13) 0.0762(13) -0.0216(11) 0.0111(11) 0.0027(10)
O3 0.0536(12) 0.0486(12) 0.0494(11) -0.0129(9) 0.0065(9) -0.0172(9)

loop_
_geom_bond_atom_site_label_1
_geom_bond_atom_site_label_2
_geom_bond_distance
_geom_bond_site_symmetry_2
_geom_bond_publ_flag
Ag1 O3 2.4305(19) 4_566 ?
Ag1 O3 2.4875(19) 2 ?
Ag1 O2 2.570(2) . ?
Ag1 S1 2.6476(10) . ?
Ag1 S2 2.6772(9) . ?
S1 C4 1.748(3) . ?
S1 C1 1.803(3) . ?
S2 C3 1.746(2) . ?
S2 C2 1.808(3) . ?
S3 C4 1.754(3) . ?
S3 C5 1.762(3) . ?
S4 C5 1.755(3) . ?
S4 C3 1.756(2) . ?
C3 C4 1.355(4) . ?
C5 C5 1.334(5) 3_665 ?
N1 O1 1.228(3) . ?
N1 O2 1.232(3) . ?
N1 O3 1.252(3) . ?
O3 Ag1 2.4305(19) 4_565 ?
O3 Ag1 2.4875(19) 2_545 ?
